data_2225045
loop_
_publ_author_name
'Duke, III, Charles B.'
'Ross, Charles R.'
'Burkey, Theodore J.'

_publ_section_title
;
 Tricarbonyl(2-methyl-2-\h^6^-phenyl-1,3-dioxolane)chromium(0)
;
_journal_coeditor_code KP2246
_journal_issue 2
_journal_name_full 'Acta Crystallographica Section E'
_journal_page_first m148
_journal_paper_doi 10.1107/S1600536810000759
_journal_volume 66
_journal_year 2010
_chemical_formula_iupac '[Cr (C10 H12 O2) (C O)3]'
_chemical_formula_moiety 'C13 H12 Cr O5'
_chemical_formula_sum 'C13 H12 Cr O5'
_chemical_formula_weight 300.23
_chemical_name_systematic
;
Tricarbonyl(2-methyl-2-h^6^-phenyl-1,3-dioxolane)chromium(0)
;
_space_group_IT_number 2
_symmetry_cell_setting triclinic
_symmetry_space_group_name_Hall '-P 1'
_symmetry_space_group_name_H-M 'P -1'
_audit_creation_method 'WinGX routine CIF_UPDATE'
_cell_angle_alpha 75.573(2)
_cell_angle_beta 79.277(2)
_cell_angle_gamma 62.7340(10)
_cell_formula_units_Z 2
_cell_length_a 7.1950(3)
_cell_length_b 7.2120(3)
_cell_length_c 13.9235(6)
_cell_measurement_reflns_used 8653
_cell_measurement_temperature 173
_cell_measurement_theta_max 68.45
_cell_measurement_theta_min 3.29
_cell_volume 619.79(5)
_computing_cell_refinement 'SAINT (Bruker, 1998)'
_computing_data_collection 'PROTEUM2 (Bruker, 2005)'
_computing_data_reduction 'SAINT (Bruker, 1998)'
_computing_molecular_graphics 'ORTEP-3 (Farrugia, 1997) and RASTER3D (Merritt & Bacon, 1997)'
_computing_publication_material 'WinGX (Farrugia, 1999)'
_computing_structure_refinement 'SHELXL97 (Sheldrick, 2008)'
_computing_structure_solution 'SHELXS97 (Sheldrick, 2008)'
_diffrn_ambient_temperature 173
_diffrn_measured_fraction_theta_full 0.954
_diffrn_measured_fraction_theta_max 0.942
_diffrn_measurement_device_type 'Bruker Proteum'
_diffrn_measurement_method 'Area detector'
_diffrn_radiation_monochromator 'osmic mirrors'
_diffrn_radiation_source 'fine-focus rotating anode'
_diffrn_radiation_type CuK\a
_diffrn_radiation_wavelength 1.54178
_diffrn_reflns_av_R_equivalents 0.028
_diffrn_reflns_limit_h_max 8
_diffrn_reflns_limit_h_min -8
_diffrn_reflns_limit_k_max 8
_diffrn_reflns_limit_k_min -8
_diffrn_reflns_limit_l_max 16
_diffrn_reflns_limit_l_min -16
_diffrn_reflns_number 13788
_diffrn_reflns_theta_full 67.5
_diffrn_reflns_theta_max 68.7
_diffrn_reflns_theta_min 3.29
_exptl_absorpt_coefficient_mu 7.743
_exptl_absorpt_correction_T_max 0.587
_exptl_absorpt_correction_T_min 0.4885
_exptl_absorpt_correction_type multi-scan
_exptl_absorpt_process_details '(SADABS; Bruker, 2000)'
_exptl_crystal_colour Yellow
_exptl_crystal_density_diffrn 1.609
_exptl_crystal_density_method 'not measured'
_exptl_crystal_description block
_exptl_crystal_F_000 308
_exptl_crystal_size_max 0.11
_exptl_crystal_size_mid 0.08
_exptl_crystal_size_min 0.08
_refine_diff_density_max 0.342
_refine_diff_density_min -0.19
_refine_ls_extinction_method none
_refine_ls_goodness_of_fit_ref 1.114
_refine_ls_hydrogen_treatment constr
_refine_ls_matrix_type full
_refine_ls_number_parameters 172
_refine_ls_number_reflns 2163
_refine_ls_number_restraints 0
_refine_ls_restrained_S_all 1.114
_refine_ls_R_factor_gt 0.0277
_refine_ls_shift/su_max 0.001
_refine_ls_structure_factor_coef Fsqd
_refine_ls_weighting_details 'calc w=1/[\s^2^(Fo^2^)+(0.0421P)^2^+0.2689P] where P=(Fo^2^+2Fc^2^)/3'
_refine_ls_weighting_scheme calc
_refine_ls_wR_factor_ref 0.0722
_reflns_number_gt 2066
_reflns_number_total 2163
_reflns_threshold_expression I>2sigma(I)
_cod_data_source_file kp2246.cif
_cod_data_source_block I
_cod_database_code 2225045
_cod_database_fobs_code 2225045

loop_
_symmetry_equiv_pos_as_xyz
'x, y, z'
'-x, -y, -z'

loop_
_atom_site_type_symbol
_atom_site_label
_atom_site_fract_x
_atom_site_fract_y
_atom_site_fract_z
_atom_site_U_iso_or_equiv
_atom_site_adp_type
_atom_site_calc_flag
_atom_site_refinement_flags
_atom_site_occupancy
_atom_site_disorder_assembly
_atom_site_disorder_group
Cr Cr1 0.56963(4) 0.54830(4) 0.67821(2) 0.01624(12) Uani d . 1 . .
O O1 0.5396(2) 0.9647(2) 0.83565(10) 0.0215(3) Uani d . 1 . .
O O2 0.64557(19) 0.6261(2) 0.92482(9) 0.0200(3) Uani d . 1 . .
O O1C 0.9718(2) 0.2980(2) 0.77613(11) 0.0285(3) Uani d . 1 . .
O O3C 0.7158(3) 0.1574(2) 0.59248(11) 0.0332(4) Uani d . 1 . .
O O2C 0.7899(3) 0.7234(2) 0.50035(13) 0.0394(4) Uani d . 1 . .
C C7 0.4720(3) 0.8035(3) 0.87807(14) 0.0189(4) Uani d . 1 . .
C C9 0.8237(3) 0.6734(3) 0.90280(15) 0.0223(4) Uani d . 1 . .
H H9A 0.9517 0.5501 0.8844 0.027 Uiso calc R 1 . .
H H9B 0.8483 0.7142 0.9604 0.027 Uiso calc R 1 . .
C C5 0.3036(3) 0.4871(3) 0.75700(15) 0.0212(4) Uani d . 1 . .
H H5 0.2921 0.3565 0.7733 0.025 Uiso calc R 1 . .
C C1 0.4040(3) 0.7366(3) 0.79966(14) 0.0182(4) Uani d . 1 . .
C C2 0.3431(3) 0.8710(3) 0.70791(14) 0.0192(4) Uani d . 1 . .
H H2 0.3577 1 0.6907 0.023 Uiso calc R 1 . .
C C3O 0.6577(3) 0.3107(3) 0.62306(14) 0.0228(4) Uani d . 1 . .
C C10 0.7633(3) 0.8586(3) 0.81534(15) 0.0233(4) Uani d . 1 . .
H H10A 0.8305 0.952 0.8144 0.028 Uiso calc R 1 . .
H H10B 0.8012 0.8088 0.7512 0.028 Uiso calc R 1 . .
C C3 0.2600(3) 0.8157(3) 0.64066(14) 0.0219(4) Uani d . 1 . .
H H3 0.2191 0.9075 0.5786 0.026 Uiso calc R 1 . .
C C6 0.3853(3) 0.5420(3) 0.82357(14) 0.0189(4) Uani d . 1 . .
H H6 0.4285 0.4487 0.885 0.023 Uiso calc R 1 . .
C C1O 0.8162(3) 0.4006(3) 0.73882(14) 0.0203(4) Uani d . 1 . .
C C4 0.2380(3) 0.6255(3) 0.66549(15) 0.0229(4) Uani d . 1 . .
H H4 0.1793 0.5899 0.6211 0.027 Uiso calc R 1 . .
C C2O 0.7044(3) 0.6586(3) 0.56913(16) 0.0256(4) Uani d . 1 . .
C C8 0.2905(3) 0.8842(3) 0.95580(14) 0.0235(4) Uani d . 1 . .
H H8A 0.3349 0.9266 1.0059 0.035 Uiso calc R 1 . .
H H8B 0.2472 0.7712 0.988 0.035 Uiso calc R 1 . .
H H8C 0.1723 1.0068 0.9237 0.035 Uiso calc R 1 . .

loop_
_atom_site_aniso_label
_atom_site_aniso_U_11
_atom_site_aniso_U_22
_atom_site_aniso_U_33
_atom_site_aniso_U_12
_atom_site_aniso_U_13
_atom_site_aniso_U_23
Cr1 0.01584(17) 0.01495(17) 0.01543(18) -0.00518(12) -0.00099(12) -0.00184(11)
O1 0.0236(7) 0.0172(6) 0.0221(7) -0.0082(5) -0.0042(6) -0.0003(5)
O2 0.0184(6) 0.0184(6) 0.0191(7) -0.0061(5) -0.0045(5) 0.0017(5)
O1C 0.0184(7) 0.0246(7) 0.0405(9) -0.0037(6) -0.0096(6) -0.0085(6)
O3C 0.0481(9) 0.0220(7) 0.0257(8) -0.0089(7) -0.0069(7) -0.0080(6)
O2C 0.0429(9) 0.0283(8) 0.0347(9) -0.0147(7) 0.0155(8) -0.0002(7)
C7 0.0196(9) 0.0157(9) 0.0176(9) -0.0056(7) -0.0026(8) -0.0001(7)
C9 0.0208(9) 0.0233(10) 0.0234(10) -0.0097(8) -0.0048(8) -0.0030(8)
C5 0.0156(8) 0.0211(9) 0.0259(11) -0.0088(7) 0.0025(8) -0.0040(8)
C1 0.0132(8) 0.0191(9) 0.0161(9) -0.0028(7) 0.0013(7) -0.0033(7)
C2 0.0164(8) 0.0148(8) 0.0200(10) -0.0021(7) -0.0001(7) -0.0029(7)
C3O 0.0249(10) 0.0231(10) 0.0173(10) -0.0090(8) -0.0048(8) 0.0012(8)
C10 0.0231(9) 0.0238(10) 0.0236(10) -0.0116(8) -0.0018(8) -0.0025(8)
C3 0.0171(9) 0.0219(9) 0.0188(10) -0.0019(8) -0.0047(8) -0.0016(7)
C6 0.0156(8) 0.0203(9) 0.0161(9) -0.0063(7) 0.0016(7) -0.0001(7)
C1O 0.0222(10) 0.0194(9) 0.0209(10) -0.0107(8) 0.0038(8) -0.0073(7)
C4 0.0150(8) 0.0278(10) 0.0252(10) -0.0067(8) -0.0037(8) -0.0075(8)
C2O 0.0252(10) 0.0170(9) 0.0274(12) -0.0040(8) -0.0005(9) -0.0036(8)
C8 0.0241(9) 0.0220(10) 0.0188(10) -0.0053(8) -0.0013(8) -0.0038(7)

loop_
_atom_type_symbol
_atom_type_description
_atom_type_scat_dispersion_real
_atom_type_scat_dispersion_imag
_atom_type_scat_source
C C 0.0181 0.0091 'International Tables Vol C Tables 4.2.6.8 and 6.1.1.4'
H H 0 0 'International Tables Vol C Tables 4.2.6.8 and 6.1.1.4'
O O 0.0492 0.0322 'International Tables Vol C Tables 4.2.6.8 and 6.1.1.4'
Cr Cr -0.1635 2.4439 'International Tables Vol C Tables 4.2.6.8 and 6.1.1.4'

loop_
_geom_angle_atom_site_label_1
_geom_angle_atom_site_label_2
_geom_angle_atom_site_label_3
_geom_angle_site_symmetry_1
_geom_angle_site_symmetry_3
_geom_angle
_geom_angle_publ_flag
C1O Cr1 C3O . . 85.12(8) y
C1O Cr1 C2O . . 90.23(9) y
C3O Cr1 C2O . . 88.90(9) y
C1O Cr1 C5 . . 115.71(8) ?
C3O Cr1 C5 . . 88.65(8) ?
C2O Cr1 C5 . . 153.62(8) ?
C1O Cr1 C6 . . 91.04(8) ?
C3O Cr1 C6 . . 114.92(8) ?
C2O Cr1 C6 . . 156.17(8) ?
C5 Cr1 C6 . . 37.12(7) ?
C1O Cr1 C4 . . 152.90(8) ?
C3O Cr1 C4 . . 90.08(8) ?
C2O Cr1 C4 . . 116.37(8) ?
C5 Cr1 C4 . . 37.38(7) ?
C6 Cr1 C4 . . 66.92(7) ?
C1O Cr1 C3 . . 157.39(8) ?
C3O Cr1 C3 . . 117.47(8) ?
C2O Cr1 C3 . . 91.19(8) ?
C5 Cr1 C3 . . 66.90(7) ?
C6 Cr1 C3 . . 78.82(7) ?
C4 Cr1 C3 . . 36.80(7) ?
C1O Cr1 C2 . . 120.35(8) ?
C3O Cr1 C2 . . 154.47(8) ?
C2O Cr1 C2 . . 92.49(8) ?
C5 Cr1 C2 . . 78.90(7) ?
C6 Cr1 C2 . . 66.52(7) ?
C4 Cr1 C2 . . 66.54(7) ?
C3 Cr1 C2 . . 37.05(7) ?
C1O Cr1 C1 . . 93.34(7) ?
C3O Cr1 C1 . . 152.18(8) ?
C2O Cr1 C1 . . 118.90(8) ?
C5 Cr1 C1 . . 66.98(7) ?
C6 Cr1 C1 . . 37.27(7) ?
C4 Cr1 C1 . . 78.72(7) ?
C3 Cr1 C1 . . 66.38(7) ?
C2 Cr1 C1 . . 36.48(7) ?
C7 O1 C10 . . 106.41(13) ?
C7 O2 C9 . . 108.32(13) ?
O1 C7 O2 . . 106.85(14) ?
O1 C7 C8 . . 108.85(15) ?
O2 C7 C8 . . 109.64(15) ?
O1 C7 C1 . . 112.00(15) ?
O2 C7 C1 . . 109.66(14) ?
C8 C7 C1 . . 109.78(15) ?
O2 C9 C10 . . 103.74(14) ?
O2 C9 H9A . . 111 ?
C10 C9 H9A . . 111 ?
O2 C9 H9B . . 111 ?
C10 C9 H9B . . 111 ?
H9A C9 H9B . . 109 ?
C6 C5 C4 . . 120.18(17) ?
C6 C5 Cr1 . . 71.91(10) ?
C4 C5 Cr1 . . 72.29(11) ?
C6 C5 H5 . . 119.9 ?
C4 C5 H5 . . 119.9 ?
Cr1 C5 H5 . . 128.1 ?
C2 C1 C6 . . 119.20(17) ?
C2 C1 C7 . . 121.36(16) ?
C6 C1 C7 . . 119.23(16) ?
C2 C1 Cr1 . . 71.43(10) ?
C6 C1 Cr1 . . 69.92(10) ?
C7 C1 Cr1 . . 135.38(12) ?
C1 C2 C3 . . 120.40(17) ?
C1 C2 Cr1 . . 72.09(10) ?
C3 C2 Cr1 . . 71.06(10) ?
C1 C2 H2 . . 119.8 ?
C3 C2 H2 . . 119.8 ?
Cr1 C2 H2 . . 129.5 ?
O3C C3O Cr1 . . 177.08(17) ?
O1 C10 C9 . . 101.71(15) ?
O1 C10 H10A . . 111.4 ?
C9 C10 H10A . . 111.4 ?
O1 C10 H10B . . 111.4 ?
C9 C10 H10B . . 111.4 ?
H10A C10 H10B . . 109.3 ?
C4 C3 C2 . . 120.15(17) ?
C4 C3 Cr1 . . 71.40(10) ?
C2 C3 Cr1 . . 71.89(10) ?
C4 C3 H3 . . 119.9 ?
C2 C3 H3 . . 119.9 ?
Cr1 C3 H3 . . 129.1 ?
C5 C6 C1 . . 120.38(17) ?
C5 C6 Cr1 . . 70.98(11) ?
C1 C6 Cr1 . . 72.81(11) ?
C5 C6 H6 . . 119.8 ?
C1 C6 H6 . . 119.8 ?
Cr1 C6 H6 . . 128.7 ?
O1C C1O Cr1 . . 176.41(16) ?
C3 C4 C5 . . 119.66(18) ?
C3 C4 Cr1 . . 71.80(11) ?
C5 C4 Cr1 . . 70.34(10) ?
C3 C4 H4 . . 120.2 ?
C5 C4 H4 . . 120.2 ?
Cr1 C4 H4 . . 130.2 ?
O2C C2O Cr1 . . 178.51(18) ?
C7 C8 H8A . . 109.5 ?
C7 C8 H8B . . 109.5 ?
H8A C8 H8B . . 109.5 ?
C7 C8 H8C . . 109.5 ?
H8A C8 H8C . . 109.5 ?
H8B C8 H8C . . 109.5 ?

loop_
_geom_bond_atom_site_label_1
_geom_bond_atom_site_label_2
_geom_bond_site_symmetry_2
_geom_bond_distance
_geom_bond_publ_flag
Cr1 C1O . 1.837(2) y
Cr1 C3O . 1.846(2) y
Cr1 C2O . 1.854(2) y
Cr1 C5 . 2.1942(18) y
Cr1 C6 . 2.2062(19) y
Cr1 C4 . 2.2197(18) y
Cr1 C3 . 2.2248(18) y
Cr1 C2 . 2.2355(18) y
Cr1 C1 . 2.2440(18) y
O1 C7 . 1.416(2) ?
O1 C10 . 1.437(2) ?
O2 C7 . 1.430(2) ?
O2 C9 . 1.434(2) ?
O1C C1O . 1.156(2) y
O3C C3O . 1.150(2) y
O2C C2O . 1.155(3) y
C7 C8 . 1.519(3) ?
C7 C1 . 1.530(3) ?
C9 C10 . 1.520(3) ?
C9 H9A . 0.99 ?
C9 H9B . 0.99 ?
C5 C6 . 1.401(3) ?
C5 C4 . 1.415(3) ?
C5 H5 . 0.95 ?
C1 C2 . 1.402(3) ?
C1 C6 . 1.422(3) ?
C2 C3 . 1.417(3) ?
C2 H2 . 0.95 ?
C10 H10A . 0.99 ?
C10 H10B . 0.99 ?
C3 C4 . 1.403(3) ?
C3 H3 . 0.95 ?
C6 H6 . 0.95 ?
C4 H4 . 0.95 ?
C8 H8A . 0.98 ?
C8 H8B . 0.98 ?
C8 H8C . 0.98 ?
